data_7709193
loop_
_publ_author_name
'Amiri Rudbari, Hadi'
'Saadati, Arezoo'
'Ariaeefar, Mahnaz'
'Blacque, Olivier'
'Correia, Isabel'
'Islam, Mohammad Khairul'
'Woschko, Dennis'
'Janiak, Christoph'
'Enamullah, Mohammed'

_publ_section_title
;
 Pseudotetrahedral Zn(II)-(R or S)-dihalogen-salicylaldiminato complexes
 with \L- or \D-chirality induction at-metal
;
_journal_name_full 'Dalton Transactions'
_journal_paper_doi 10.1039/D1DT04220C
_journal_year 2022
_chemical_absolute_configuration ad
_chemical_formula_moiety 'C30 H24 Br2 Cl2 N2 O2 Zn'
_chemical_formula_sum 'C30 H24 Br2 Cl2 N2 O2 Zn'
_chemical_formula_weight 740.60
_space_group_crystal_system monoclinic
_space_group_IT_number 5
_space_group_name_Hall 'I 2y'
_space_group_name_H-M_alt 'I 1 2 1'
_atom_sites_solution_hydrogens geom
_atom_sites_solution_primary dual
_audit_creation_date 2019-11-22
_audit_creation_method
;
Olex2 1.2
(compiled 2018.05.29 svn.r3508 for OlexSys, GUI svn.r5506)
;
_audit_update_record
;
2020-05-02 deposited with the CCDC.	2021-12-28 downloaded from the CCDC.
;
_cell_angle_alpha 90
_cell_angle_beta 107.216(3)
_cell_angle_gamma 90
_cell_formula_units_Z 2
_cell_length_a 10.2247(2)
_cell_length_b 10.8940(3)
_cell_length_c 12.9214(3)
_cell_measurement_reflns_used 6125
_cell_measurement_temperature 160(1)
_cell_measurement_theta_max 76.1140
_cell_measurement_theta_min 4.8590
_cell_volume 1374.80(6)
_computing_cell_refinement 'CrysAlisPro 1.171.40.53 (Rigaku OD, 2019)'
_computing_data_collection 'CrysAlisPro 1.171.40.53 (Rigaku OD, 2019)'
_computing_data_reduction 'CrysAlisPro 1.171.40.53 (Rigaku OD, 2019)'
_computing_molecular_graphics 'Olex2 (Dolomanov et al., 2009)'
_computing_publication_material 'Olex2 (Dolomanov et al., 2009)'
_computing_structure_refinement 'ShelXL (Sheldrick, 2015b)'
_computing_structure_solution 'ShelXT (Sheldrick, 2015a)'
_diffrn_ambient_environment N~2~
_diffrn_ambient_temperature 160(1)
_diffrn_detector 'CCD plate'
_diffrn_detector_area_resol_mean 10.3801
_diffrn_detector_type Atlas
_diffrn_measured_fraction_theta_full 0.999
_diffrn_measured_fraction_theta_max 0.997
_diffrn_measurement_details
;
List of Runs (angles in degrees, time in seconds):

  # Type    Start    End  Width  t~exp~   \w     \q     \k     \f   Frames
#--------------------------------------------------------------------------
  1  \w   -114.00 -13.00   1.00    1.00    --  -41.44 -57.00   0.00  101
  2  \w    -82.00  39.00   1.00    1.00    --  -41.44  19.00 -30.00  121
  3  \w    -70.00  32.00   1.00    1.00    --  -41.44  57.00-180.00  102
  4  \w     23.00  97.00   1.00    1.00    --   41.44-125.00 -60.00   74
  5  \w     23.00  97.00   1.00    1.00    --   41.44-125.00  60.00   74
  6  \w     17.00 116.00   1.00    1.00    --   41.44  37.00  30.00   99
  7  \w      1.00  82.00   1.00    1.00    --   41.44 -99.00 -30.00   81
  8  \w    100.00 178.00   1.00    3.00    --  112.00 111.00  60.00   78
  9  \w     39.00 138.00   1.00    3.00    --  112.00 -45.00 120.00   99
 10  \w     59.00 178.00   1.00    3.00    --  112.00  15.00  60.00  119
 11  \w     29.00 110.00   1.00    3.00    --  112.00 -94.00 -30.00   81
 12  \w     59.00 178.00   1.00    3.00    --  112.00  15.00 -60.00  119
 13  \w     36.00 113.00   1.00    3.00    --  112.00-111.00 -60.00   77
 14  \w     86.00 178.00   1.00    3.00    --  112.00  45.00-150.00   92
 15  \w     86.00 178.00   1.00    3.00    --  112.00  45.00  90.00   92
 16  \w     29.00 110.00   1.00    3.00    --  112.00 -94.00-150.00   81
 17  \w     84.00 178.00   1.00    3.00    --  112.00  30.00 -30.00   94
 18  \w     79.00 178.00   1.00    3.00    --  112.00  77.00   0.00   99
 19  \w     39.00 138.00   1.00    3.00    --  112.00 -45.00  30.00   99
 20  \w     83.00 178.00   1.00    3.00    --  112.00  61.00  60.00   95
 21  \w     36.00 113.00   1.00    3.00    --  112.00-111.00-150.00   77
 22  \w     36.00 113.00   1.00    3.00    --  112.00-111.00 -90.00   77
 23  \w     84.00 178.00   1.00    3.00    --  112.00  30.00 150.00   94
 24  \w     79.00 178.00   1.00    3.00    --  112.00  77.00 -30.00   99
 25  \w     86.00 178.00   1.00    3.00    --  112.00  45.00  60.00   92
 26  \w     84.00 178.00   1.00    3.00    --  112.00  30.00  60.00   94
 27  \w     36.00 140.00   1.00    3.00    --  112.00 -30.00 -90.00  104
 28  \w     79.00 153.00   1.00    3.00    --  112.00  77.00  30.00   74
;
_diffrn_measurement_device 'four-circle diffractometer'
_diffrn_measurement_device_type 'SuperNova, Dual, Cu at home/near, Atlas'
_diffrn_measurement_method '\w scans'
_diffrn_orient_matrix_type 'CrysAlisPro convention (1999,Acta A55,543-557)'
_diffrn_orient_matrix_UB_11 0.1161669000
_diffrn_orient_matrix_UB_12 -0.0525164000
_diffrn_orient_matrix_UB_13 -0.0402140000
_diffrn_orient_matrix_UB_21 0.0341028000
_diffrn_orient_matrix_UB_22 -0.0937495000
_diffrn_orient_matrix_UB_23 0.0935349000
_diffrn_orient_matrix_UB_31 -0.1011876000
_diffrn_orient_matrix_UB_32 -0.0917049000
_diffrn_orient_matrix_UB_33 -0.0723943000
_diffrn_radiation_monochromator mirror
_diffrn_radiation_probe x-ray
_diffrn_radiation_type CuK\a
_diffrn_radiation_wavelength 1.54184
_diffrn_reflns_av_R_equivalents 0.0154
_diffrn_reflns_av_unetI/netI 0.0155
_diffrn_reflns_Laue_measured_fraction_full 0.999
_diffrn_reflns_Laue_measured_fraction_max 0.997
_diffrn_reflns_limit_h_max 12
_diffrn_reflns_limit_h_min -12
_diffrn_reflns_limit_k_max 13
_diffrn_reflns_limit_k_min -13
_diffrn_reflns_limit_l_max 16
_diffrn_reflns_limit_l_min -16
_diffrn_reflns_number 8416
_diffrn_reflns_point_group_measured_fraction_full 0.990
_diffrn_reflns_point_group_measured_fraction_max 0.982
_diffrn_reflns_theta_full 67.684
_diffrn_reflns_theta_max 74.427
_diffrn_reflns_theta_min 4.872
_diffrn_source 'micro-focus sealed X-ray tube'
_diffrn_source_type 'SuperNova (Cu) X-ray Source'
_exptl_absorpt_coefficient_mu 6.697
_exptl_absorpt_correction_T_max 0.821
_exptl_absorpt_correction_T_min 0.452
_exptl_absorpt_correction_type analytical
_exptl_absorpt_process_details
;
CrysAlisPro 1.171.40.53 (Rigaku Oxford Diffraction, 2019)
Analytical numeric absorption correction using a multifaceted crystal
model based on expressions derived by R.C. Clark & J.S. Reid.
(Clark, R. C. & Reid, J. S. (1995). Acta Cryst. A51, 887-897)
Empirical absorption correction using spherical harmonics,
 implemented in SCALE3 ABSPACK scaling algorithm.
;
_exptl_crystal_colour yellow
_exptl_crystal_density_diffrn 1.789
_exptl_crystal_description plate
_exptl_crystal_F_000 736
_exptl_crystal_size_max 0.20
_exptl_crystal_size_mid 0.12
_exptl_crystal_size_min 0.03
_refine_diff_density_max 0.190
_refine_diff_density_min -0.505
_refine_diff_density_rms 0.054
_refine_ls_abs_structure_details
;
 Flack x determined using 1258 quotients [(I+)-(I-)]/[(I+)+(I-)]
 (Parsons, Flack and Wagner, Acta Cryst. B69 (2013) 249-259).
;
_refine_ls_abs_structure_Flack -0.007(19)
_refine_ls_extinction_method none
_refine_ls_goodness_of_fit_ref 1.057
_refine_ls_hydrogen_treatment constr
_refine_ls_matrix_type full
_refine_ls_number_parameters 178
_refine_ls_number_reflns 2762
_refine_ls_number_restraints 1
_refine_ls_restrained_S_all 1.056
_refine_ls_R_factor_all 0.0224
_refine_ls_R_factor_gt 0.0222
_refine_ls_shift/su_max 0.000
_refine_ls_shift/su_mean 0.000
_refine_ls_structure_factor_coef Fsqd
_refine_ls_weighting_details 'w=1/[\s^2^(Fo^2^)+(0.0409P)^2^+0.9935P] where P=(Fo^2^+2Fc^2^)/3'
_refine_ls_weighting_scheme calc
_refine_ls_wR_factor_gt 0.0587
_refine_ls_wR_factor_ref 0.0589
_reflns_Friedel_coverage 0.869
_reflns_Friedel_fraction_full 0.979
_reflns_Friedel_fraction_max 0.965
_reflns_number_gt 2732
_reflns_number_total 2762
_reflns_threshold_expression 'I > 2\s(I)'
_cod_data_source_file d1dt04220c2.cif
_cod_data_source_block hadi2011
_cod_database_code 7709193
_shelx_shelxl_version_number 2018/3
_chemical_oxdiff_usercomment 'sample S'
_shelx_space_group_comment
;
The symmetry employed for this shelxl refinement is uniquely defined
by the following loop, which should always be used as a source of
symmetry information in preference to the above space-group names.
They are only intended as comments.
;
_shelx_estimated_absorpt_t_max 0.824
_shelx_estimated_absorpt_t_min 0.348
_olex2_refinement_description
;
1. Fixed Uiso
 At 1.2 times of:
  All C(H) groups
 At 1.5 times of:
  All C(H,H,H) groups
2.a Ternary CH refined with riding coordinates:
 C8(H8)
2.b Aromatic/amide H refined with riding coordinates:
 C3(H3), C5(H5), C7(H7), C10(H10), C11(H11), C12(H12), C13(H13), C14(H14)
2.c Idealised Me refined as rotating group:
 C15(H15A,H15B,H15C)
;

loop_
_space_group_symop_operation_xyz
'x, y, z'
'-x, y, -z'
'x+1/2, y+1/2, z+1/2'
'-x+1/2, y+1/2, -z+1/2'

loop_
_atom_site_label
_atom_site_type_symbol
_atom_site_fract_x
_atom_site_fract_y
_atom_site_fract_z
_atom_site_U_iso_or_equiv
_atom_site_adp_type
_atom_site_occupancy
_atom_site_site_symmetry_order
_atom_site_calc_flag
_atom_site_refinement_flags_posn
_atom_site_refinement_flags_adp
_atom_site_refinement_flags_occupancy
_atom_site_disorder_assembly
_atom_site_disorder_group
Br1 Br 0.44569(3) 0.22714(4) 0.82837(3) 0.02831(11) Uani 1 1 d . . . . .
C1 C 0.6037(4) 0.3756(3) 0.7297(3) 0.0230(7) Uani 1 1 d . . . . .
C2 C 0.5846(4) 0.3439(4) 0.8308(3) 0.0242(7) Uani 1 1 d . . . . .
C3 C 0.6534(4) 0.3995(4) 0.9274(3) 0.0281(7) Uani 1 1 d . . . . .
H3 H 0.637233 0.374623 0.992994 0.034 Uiso 1 1 calc R . . . .
C4 C 0.7468(4) 0.4923(4) 0.9275(3) 0.0283(7) Uani 1 1 d . . . . .
C5 C 0.7724(4) 0.5271(4) 0.8327(3) 0.0266(7) Uani 1 1 d . . . . .
H5 H 0.837116 0.590008 0.833724 0.032 Uiso 1 1 calc R . . . .
C6 C 0.7023(4) 0.4693(3) 0.7340(3) 0.0233(7) Uani 1 1 d . . . . .
C7 C 0.7426(4) 0.5085(3) 0.6403(3) 0.0239(7) Uani 1 1 d . . . . .
H7 H 0.821069 0.559747 0.654279 0.029 Uiso 1 1 calc R . . . .
C8 C 0.7535(4) 0.5207(4) 0.4604(3) 0.0255(7) Uani 1 1 d . . . . .
H8 H 0.833791 0.572565 0.499000 0.031 Uiso 1 1 calc R . . . .
C9 C 0.6568(4) 0.5992(3) 0.3740(3) 0.0252(7) Uani 1 1 d . . . . .
C10 C 0.6328(4) 0.5779(4) 0.2627(3) 0.0293(8) Uani 1 1 d . . . . .
H10 H 0.675927 0.510832 0.238992 0.035 Uiso 1 1 calc R . . . .
C11 C 0.5460(4) 0.6550(4) 0.1874(3) 0.0349(9) Uani 1 1 d . . . . .
H11 H 0.531543 0.641343 0.112181 0.042 Uiso 1 1 calc R . . . .
C12 C 0.4807(5) 0.7512(4) 0.2209(4) 0.0417(10) Uani 1 1 d . . . . .
H12 H 0.419374 0.802088 0.168882 0.050 Uiso 1 1 calc R . . . .
C13 C 0.5045(5) 0.7738(4) 0.3308(4) 0.0421(10) Uani 1 1 d . . . . .
H13 H 0.460182 0.840383 0.354137 0.050 Uiso 1 1 calc R . . . .
C14 C 0.5933(4) 0.6985(4) 0.4063(3) 0.0332(9) Uani 1 1 d . . . . .
H14 H 0.611044 0.715225 0.481378 0.040 Uiso 1 1 calc R . . . .
C15 C 0.8073(4) 0.4071(4) 0.4185(3) 0.0318(8) Uani 1 1 d . . . . .
H15A H 0.871457 0.363908 0.479096 0.048 Uiso 1 1 calc GR . . . .
H15B H 0.854497 0.431291 0.365820 0.048 Uiso 1 1 calc GR . . . .
H15C H 0.730657 0.352620 0.383488 0.048 Uiso 1 1 calc GR . . . .
Cl1 Cl 0.82853(10) 0.56931(11) 1.04749(7) 0.0388(2) Uani 1 1 d . . . . .
N1 N 0.6834(3) 0.4815(3) 0.5409(2) 0.0226(6) Uani 1 1 d . . . . .
O1 O 0.5334(3) 0.3194(3) 0.6417(2) 0.0257(5) Uani 1 1 d . . . . .
Zn1 Zn 0.500000 0.39209(6) 0.500000 0.02228(15) Uani 1 2 d S T P . .

loop_
_atom_site_aniso_label
_atom_site_aniso_U_11
_atom_site_aniso_U_22
_atom_site_aniso_U_33
_atom_site_aniso_U_23
_atom_site_aniso_U_13
_atom_site_aniso_U_12
Br1 0.03028(18) 0.03220(19) 0.02473(18) 0.00334(15) 0.01168(13) -0.00365(15)
C1 0.0232(14) 0.0254(18) 0.0207(16) 0.0000(13) 0.0071(12) 0.0013(13)
C2 0.0257(16) 0.0267(17) 0.0221(17) 0.0015(14) 0.0101(13) 0.0007(13)
C3 0.0300(16) 0.0355(19) 0.0199(16) 0.0015(15) 0.0094(13) 0.0040(15)
C4 0.0300(18) 0.034(2) 0.0200(16) -0.0045(14) 0.0062(14) 0.0007(15)
C5 0.0264(16) 0.0302(18) 0.0234(17) -0.0030(14) 0.0074(13) -0.0021(13)
C6 0.0245(14) 0.0274(17) 0.0185(16) 0.0000(13) 0.0071(13) 0.0007(13)
C7 0.0240(15) 0.0271(17) 0.0219(16) 0.0013(13) 0.0086(13) -0.0015(13)
C8 0.0241(16) 0.0326(18) 0.0224(16) 0.0022(14) 0.0106(14) -0.0032(13)
C9 0.0259(16) 0.0281(17) 0.0223(16) 0.0028(13) 0.0084(13) -0.0037(13)
C10 0.0356(19) 0.0291(19) 0.0260(18) 0.0023(14) 0.0134(15) -0.0054(15)
C11 0.037(2) 0.041(2) 0.0258(18) 0.0060(17) 0.0093(16) -0.0073(17)
C12 0.045(2) 0.041(3) 0.038(2) 0.0161(18) 0.0112(17) 0.0034(18)
C13 0.051(3) 0.034(2) 0.046(2) 0.0074(18) 0.022(2) 0.0102(19)
C14 0.039(2) 0.033(2) 0.0299(19) 0.0004(14) 0.0140(16) 0.0003(15)
C15 0.0303(17) 0.037(2) 0.0307(19) 0.0032(17) 0.0131(15) 0.0044(16)
Cl1 0.0421(5) 0.0501(6) 0.0228(4) -0.0115(4) 0.0074(4) -0.0070(4)
N1 0.0244(13) 0.0250(14) 0.0198(14) 0.0023(11) 0.0088(12) -0.0013(11)
O1 0.0281(12) 0.0293(13) 0.0193(11) -0.0010(10) 0.0066(9) -0.0042(10)
Zn1 0.0215(3) 0.0288(3) 0.0171(3) 0.000 0.0066(2) 0.000

loop_
_atom_type_symbol
_atom_type_description
_atom_type_scat_dispersion_real
_atom_type_scat_dispersion_imag
_atom_type_scat_source
C C 0.0181 0.0091 'International Tables Vol C Tables 4.2.6.8 and 6.1.1.4'
H H 0.0000 0.0000 'International Tables Vol C Tables 4.2.6.8 and 6.1.1.4'
Br Br -0.6763 1.2805 'International Tables Vol C Tables 4.2.6.8 and 6.1.1.4'
Cl Cl 0.3639 0.7018 'International Tables Vol C Tables 4.2.6.8 and 6.1.1.4'
N N 0.0311 0.0180 'International Tables Vol C Tables 4.2.6.8 and 6.1.1.4'
O O 0.0492 0.0322 'International Tables Vol C Tables 4.2.6.8 and 6.1.1.4'
Zn Zn -1.5491 0.6778 'International Tables Vol C Tables 4.2.6.8 and 6.1.1.4'

loop_
_exptl_crystal_face_index_h
_exptl_crystal_face_index_k
_exptl_crystal_face_index_l
_exptl_crystal_face_perp_dist
-1 0 1 0.0215
1 0 -1 0.0085
2 5 3 0.0902
-2 -5 -3 0.0700
3 -5 2 0.0622
-3 5 -2 0.0475

loop_
_geom_angle_atom_site_label_1
_geom_angle_atom_site_label_2
_geom_angle_atom_site_label_3
_geom_angle
_geom_angle_site_symmetry_1
_geom_angle_site_symmetry_3
_geom_angle_publ_flag
C2 C1 C6 115.3(3) . . ?
O1 C1 C2 119.8(3) . . ?
O1 C1 C6 124.9(3) . . ?
C1 C2 Br1 117.0(3) . . ?
C3 C2 Br1 119.2(3) . . ?
C3 C2 C1 123.7(3) . . ?
C2 C3 H3 120.4 . . ?
C2 C3 C4 119.2(3) . . ?
C4 C3 H3 120.4 . . ?
C3 C4 Cl1 120.0(3) . . ?
C5 C4 C3 120.6(3) . . ?
C5 C4 Cl1 119.4(3) . . ?
C4 C5 H5 120.0 . . ?
C4 C5 C6 120.1(4) . . ?
C6 C5 H5 120.0 . . ?
C1 C6 C7 123.4(3) . . ?
C5 C6 C1 121.2(3) . . ?
C5 C6 C7 115.3(3) . . ?
C6 C7 H7 116.5 . . ?
N1 C7 C6 126.9(3) . . ?
N1 C7 H7 116.5 . . ?
C9 C8 H8 107.9 . . ?
C9 C8 C15 115.0(3) . . ?
C15 C8 H8 107.9 . . ?
N1 C8 H8 107.9 . . ?
N1 C8 C9 109.4(3) . . ?
N1 C8 C15 108.4(3) . . ?
C10 C9 C8 122.6(3) . . ?
C14 C9 C8 118.6(3) . . ?
C14 C9 C10 118.8(4) . . ?
C9 C10 H10 120.0 . . ?
C11 C10 C9 120.0(4) . . ?
C11 C10 H10 120.0 . . ?
C10 C11 H11 119.8 . . ?
C12 C11 C10 120.5(4) . . ?
C12 C11 H11 119.8 . . ?
C11 C12 H12 120.0 . . ?
C11 C12 C13 120.0(4) . . ?
C13 C12 H12 120.0 . . ?
C12 C13 H13 120.2 . . ?
C14 C13 C12 119.6(4) . . ?
C14 C13 H13 120.2 . . ?
C9 C14 H14 119.5 . . ?
C13 C14 C9 121.1(4) . . ?
C13 C14 H14 119.5 . . ?
C8 C15 H15A 109.5 . . ?
C8 C15 H15B 109.5 . . ?
C8 C15 H15C 109.5 . . ?
H15A C15 H15B 109.5 . . ?
H15A C15 H15C 109.5 . . ?
H15B C15 H15C 109.5 . . ?
C7 N1 C8 116.9(3) . . ?
C7 N1 Zn1 119.7(2) . . ?
C8 N1 Zn1 123.5(2) . . ?
C1 O1 Zn1 122.1(2) . . ?
N1 Zn1 N1 122.95(18) 2_656 . ?
O1 Zn1 N1 93.36(11) . . ?
O1 Zn1 N1 93.36(11) 2_656 2_656 ?
O1 Zn1 N1 109.45(11) . 2_656 ?
O1 Zn1 N1 109.45(11) 2_656 . ?
O1 Zn1 O1 131.59(17) . 2_656 ?

loop_
_geom_bond_atom_site_label_1
_geom_bond_atom_site_label_2
_geom_bond_distance
_geom_bond_site_symmetry_2
_geom_bond_publ_flag
Br1 C2 1.900(4) . ?
C1 C2 1.420(5) . ?
C1 C6 1.424(5) . ?
C1 O1 1.303(4) . ?
C2 C3 1.378(5) . ?
C3 H3 0.9500 . ?
C3 C4 1.391(6) . ?
C4 C5 1.381(5) . ?
C4 Cl1 1.743(4) . ?
C5 H5 0.9500 . ?
C5 C6 1.413(5) . ?
C6 C7 1.452(5) . ?
C7 H7 0.9500 . ?
C7 N1 1.282(5) . ?
C8 H8 1.0000 . ?
C8 C9 1.518(5) . ?
C8 C15 1.518(6) . ?
C8 N1 1.489(4) . ?
C9 C10 1.404(5) . ?
C9 C14 1.388(5) . ?
C10 H10 0.9500 . ?
C10 C11 1.389(6) . ?
C11 H11 0.9500 . ?
C11 C12 1.381(7) . ?
C12 H12 0.9500 . ?
C12 C13 1.390(7) . ?
C13 H13 0.9500 . ?
C13 C14 1.387(6) . ?
C14 H14 0.9500 . ?
C15 H15A 0.9800 . ?
C15 H15B 0.9800 . ?
C15 H15C 0.9800 . ?
N1 Zn1 2.039(3) . ?
O1 Zn1 1.930(3) . ?

loop_
_geom_torsion_atom_site_label_1
_geom_torsion_atom_site_label_2
_geom_torsion_atom_site_label_3
_geom_torsion_atom_site_label_4
_geom_torsion
_geom_torsion_site_symmetry_1
_geom_torsion_site_symmetry_2
_geom_torsion_site_symmetry_3
_geom_torsion_site_symmetry_4
_geom_torsion_publ_flag
Br1 C2 C3 C4 -174.6(3) . . . . ?
C1 C2 C3 C4 0.3(6) . . . . ?
C1 C6 C7 N1 11.8(6) . . . . ?
C2 C1 C6 C5 -1.4(5) . . . . ?
C2 C1 C6 C7 175.9(3) . . . . ?
C2 C1 O1 Zn1 156.6(3) . . . . ?
C2 C3 C4 C5 -1.2(6) . . . . ?
C2 C3 C4 Cl1 176.7(3) . . . . ?
C3 C4 C5 C6 0.7(6) . . . . ?
C4 C5 C6 C1 0.6(6) . . . . ?
C4 C5 C6 C7 -176.9(4) . . . . ?
C5 C6 C7 N1 -170.7(4) . . . . ?
C6 C1 C2 Br1 176.0(3) . . . . ?
C6 C1 C2 C3 1.0(5) . . . . ?
C6 C1 O1 Zn1 -23.7(5) . . . . ?
C6 C7 N1 C8 -172.9(3) . . . . ?
C6 C7 N1 Zn1 8.3(5) . . . . ?
C8 C9 C10 C11 -178.2(3) . . . . ?
C8 C9 C14 C13 179.7(4) . . . . ?
C9 C8 N1 C7 -123.9(4) . . . . ?
C9 C8 N1 Zn1 54.8(4) . . . . ?
C9 C10 C11 C12 -1.3(6) . . . . ?
C10 C9 C14 C13 1.9(6) . . . . ?
C10 C11 C12 C13 1.8(7) . . . . ?
C11 C12 C13 C14 -0.5(7) . . . . ?
C12 C13 C14 C9 -1.4(7) . . . . ?
C14 C9 C10 C11 -0.5(6) . . . . ?
C15 C8 C9 C10 -8.1(5) . . . . ?
C15 C8 C9 C14 174.2(3) . . . . ?
C15 C8 N1 C7 110.0(4) . . . . ?
C15 C8 N1 Zn1 -71.3(3) . . . . ?
Cl1 C4 C5 C6 -177.2(3) . . . . ?
N1 C8 C9 C10 -130.3(4) . . . . ?
N1 C8 C9 C14 52.0(4) . . . . ?
O1 C1 C2 Br1 -4.3(5) . . . . ?
O1 C1 C2 C3 -179.3(4) . . . . ?
O1 C1 C6 C5 178.8(3) . . . . ?
O1 C1 C6 C7 -3.9(6) . . . . ?
